data_4331805
loop_
_publ_author_name
'Ahmad El-Hellani'
'Julien Monot'
'R\'egis Guillot'
'Christophe Bour'
'Vincent Gandon'

_publ_contact_author_address
;Universit\'e Paris-sud 11,
Institut de Chimie Mol\'eculaire et des Mat\'eriaux d'Orsay (ICMMO),
UMR CNRS 8182,
B\^atiment 420,
91405 Orsay cedex,
France. 
;
_publ_contact_author_email 'vincent.gandon@u-psud.fr '
_publ_contact_author_name 'Vincent Gandon '
_publ_contact_author_phone '01.69.15.39.31 '
_publ_section_title
;
 Molecular versus Ionic Structures in Adducts of GaX3 with Monodentate
 Carbon-Based Ligands
;
_journal_name_full 'Inorganic Chemistry'
_journal_page_first 506
_journal_page_last 514
_journal_paper_doi 10.1021/ic302440g
_journal_volume 52
_journal_year 2013
_chemical_absolute_configuration ad
_chemical_formula_moiety 'C11 H16 Br3 Ga N2 O2'
_chemical_formula_sum 'C11 H16 Br3 Ga N2 O2'
_chemical_formula_weight 517.71
_space_group_IT_number 19
_symmetry_cell_setting orthorhombic
_symmetry_Int_Tables_number 19
_symmetry_space_group_name_Hall 'P 2ac 2ab'
_symmetry_space_group_name_H-M 'P 21 21 21'
_atom_sites_solution_hydrogens geom
_atom_sites_solution_primary direct
_atom_sites_solution_secondary difmap
_audit_creation_method SHELXL-97
_cell_angle_alpha 90.00
_cell_angle_beta 90.00
_cell_angle_gamma 90.00
_cell_formula_units_Z 4
_cell_length_a 9.4112(4)
_cell_length_b 11.2663(4)
_cell_length_c 15.2990(6)
_cell_measurement_reflns_used 9956
_cell_measurement_temperature 100(1)
_cell_measurement_theta_max 35.04
_cell_measurement_theta_min 2.54
_cell_volume 1622.14(11)
_computing_structure_refinement 'SHELXL-97 (Sheldrick, 1997)'
_computing_structure_solution 'SHELXS-97 (Sheldrick, 1990)'
_diffrn_ambient_temperature 100(1)
_diffrn_measured_fraction_theta_full 0.997
_diffrn_measured_fraction_theta_max 0.857
_diffrn_measurement_device_type 'Bruker APEX-II CCD'
_diffrn_measurement_method '\f and \w scans'
_diffrn_radiation_monochromator graphite
_diffrn_radiation_probe x-ray
_diffrn_radiation_type MoK\a
_diffrn_radiation_wavelength 0.71073
_diffrn_reflns_av_R_equivalents 0.0271
_diffrn_reflns_av_sigmaI/netI 0.0422
_diffrn_reflns_limit_h_max 15
_diffrn_reflns_limit_h_min -12
_diffrn_reflns_limit_k_max 18
_diffrn_reflns_limit_k_min -10
_diffrn_reflns_limit_l_max 24
_diffrn_reflns_limit_l_min -25
_diffrn_reflns_number 23504
_diffrn_reflns_theta_full 26.00
_diffrn_reflns_theta_max 36.34
_diffrn_reflns_theta_min 2.24
_diffrn_source 'fine-focus sealed tube'
_diffrn_source_type 'kappa X8 APEX II Bruker ICMMO'
_exptl_absorpt_coefficient_mu 9.084
_exptl_absorpt_correction_T_max 0.4132
_exptl_absorpt_correction_T_min 0.1812
_exptl_absorpt_correction_type psi-scan
_exptl_absorpt_process_details SADABS
_exptl_crystal_colour colorless
_exptl_crystal_density_diffrn 2.120
_exptl_crystal_description bloc
_exptl_crystal_F_000 992
_exptl_crystal_size_max 0.29
_exptl_crystal_size_mid 0.15
_exptl_crystal_size_min 0.12
_refine_diff_density_max 0.820
_refine_diff_density_min -0.758
_refine_diff_density_rms 0.099
_refine_ls_abs_structure_details 'Flack H D (1983), Acta Cryst. A39, 876-881'
_refine_ls_abs_structure_Flack 0.003(6)
_refine_ls_extinction_method none
_refine_ls_goodness_of_fit_ref 0.964
_refine_ls_hydrogen_treatment constr
_refine_ls_matrix_type full
_refine_ls_number_parameters 176
_refine_ls_number_reflns 6620
_refine_ls_number_restraints 0
_refine_ls_restrained_S_all 0.964
_refine_ls_R_factor_all 0.0371
_refine_ls_R_factor_gt 0.0251
_refine_ls_shift/su_max 0.002
_refine_ls_shift/su_mean 0.000
_refine_ls_structure_factor_coef Fsqd
_refine_ls_weighting_details 'calc w=1/[\s^2^(Fo^2^)+(0.0108P)^2^+0.0000P] where P=(Fo^2^+2Fc^2^)/3'
_refine_ls_weighting_scheme calc
_refine_ls_wR_factor_gt 0.0366
_refine_ls_wR_factor_ref 0.0381
_reflns_number_gt 5570
_reflns_number_total 6620
_reflns_threshold_expression >2sigma(I)
_cod_data_source_file ic302440g_si_001_5.cif
_cod_data_source_block 6rx1519GuillotICMMO
_cod_database_code 4331805

loop_
_symmetry_equiv_pos_as_xyz
'x, y, z'
'-x+1/2, -y, z+1/2'
'-x, y+1/2, -z+1/2'
'x+1/2, -y+1/2, -z'

loop_
_atom_site_label
_atom_site_type_symbol
_atom_site_fract_x
_atom_site_fract_y
_atom_site_fract_z
_atom_site_U_iso_or_equiv
_atom_site_adp_type
_atom_site_occupancy
_atom_site_symmetry_multiplicity
_atom_site_calc_flag
_atom_site_refinement_flags
C1 C 1.0782(2) 0.38616(15) 0.25500(11) 0.0134(3) Uani 1 1 d .
C2 C 1.1657(2) 0.35933(17) 0.39125(12) 0.0182(4) Uani 1 1 d .
C3 C 1.2762(2) 0.35964(16) 0.33700(11) 0.0172(4) Uani 1 1 d .
C4 C 0.9208(2) 0.38365(16) 0.40184(11) 0.0157(4) Uani 1 1 d .
C5 C 0.9875(2) 0.31597(17) 0.47920(13) 0.0239(5) Uani 1 1 d .
H5A H 0.9451 0.3411 0.5339 0.029 Uiso 1 1 calc R
H5B H 0.9732 0.2312 0.4726 0.029 Uiso 1 1 calc R
C6 C 0.7909(2) 0.32211(19) 0.36737(13) 0.0273(5) Uani 1 1 d .
H6A H 0.7524 0.3668 0.3195 0.041 Uiso 1 1 calc R
H6B H 0.7212 0.3162 0.4130 0.041 Uiso 1 1 calc R
H6C H 0.8160 0.2440 0.3476 0.041 Uiso 1 1 calc R
C7 C 0.8944(2) 0.51300(16) 0.42583(13) 0.0223(4) Uani 1 1 d .
H7A H 0.9767 0.5445 0.4548 0.033 Uiso 1 1 calc R
H7B H 0.8139 0.5181 0.4641 0.033 Uiso 1 1 calc R
H7C H 0.8761 0.5579 0.3737 0.033 Uiso 1 1 calc R
C8 C 1.34135(19) 0.37595(16) 0.18960(12) 0.0167(4) Uani 1 1 d .
C9 C 1.4605(2) 0.3288(2) 0.24938(13) 0.0288(5) Uani 1 1 d .
H9A H 1.4745 0.2446 0.2394 0.035 Uiso 1 1 calc R
H9B H 1.5489 0.3696 0.2367 0.035 Uiso 1 1 calc R
C10 C 1.3223(2) 0.28961(18) 0.11430(13) 0.0246(4) Uani 1 1 d .
H10A H 1.2948 0.2134 0.1367 0.037 Uiso 1 1 calc R
H10B H 1.4102 0.2822 0.0829 0.037 Uiso 1 1 calc R
H10C H 1.2499 0.3186 0.0756 0.037 Uiso 1 1 calc R
C11 C 1.3687(2) 0.50275(16) 0.15999(13) 0.0224(4) Uani 1 1 d .
H11A H 1.2905 0.5296 0.1249 0.034 Uiso 1 1 calc R
H11B H 1.4546 0.5055 0.1262 0.034 Uiso 1 1 calc R
H11C H 1.3782 0.5532 0.2102 0.034 Uiso 1 1 calc R
N1 N 1.04592(17) 0.37593(12) 0.34167(9) 0.0136(3) Uani 1 1 d .
N2 N 1.22230(16) 0.37513(13) 0.25377(9) 0.0135(3) Uani 1 1 d .
O1 O 1.13907(16) 0.34455(13) 0.47769(8) 0.0244(3) Uani 1 1 d .
O2 O 1.41973(15) 0.34930(14) 0.33918(9) 0.0260(3) Uani 1 1 d .
Ga1 Ga 0.93890(2) 0.405684(18) 0.156496(12) 0.01372(4) Uani 1 1 d .
Br1 Br 1.03035(2) 0.462035(18) 0.021547(12) 0.02203(5) Uani 1 1 d .
Br2 Br 0.77999(2) 0.560451(17) 0.189094(12) 0.02171(5) Uani 1 1 d .
Br3 Br 0.80944(2) 0.231149(17) 0.137520(12) 0.02207(5) Uani 1 1 d .

loop_
_atom_site_aniso_label
_atom_site_aniso_U_11
_atom_site_aniso_U_22
_atom_site_aniso_U_33
_atom_site_aniso_U_23
_atom_site_aniso_U_13
_atom_site_aniso_U_12
C1 0.0136(9) 0.0134(8) 0.0134(8) 0.0017(6) 0.0005(7) -0.0007(7)
C2 0.0209(11) 0.0219(9) 0.0117(8) -0.0006(7) -0.0048(7) 0.0036(8)
C3 0.0161(9) 0.0203(9) 0.0150(8) -0.0015(7) -0.0056(7) 0.0042(8)
C4 0.0153(10) 0.0199(9) 0.0118(8) 0.0021(6) 0.0050(7) -0.0006(7)
C5 0.0345(13) 0.0226(10) 0.0146(9) 0.0011(7) 0.0030(9) -0.0006(9)
C6 0.0239(12) 0.0400(13) 0.0180(9) 0.0031(8) 0.0017(9) -0.0161(10)
C7 0.0226(11) 0.0241(10) 0.0202(9) -0.0006(8) 0.0063(8) 0.0036(8)
C8 0.0096(9) 0.0227(10) 0.0179(9) 0.0038(7) 0.0029(7) -0.0009(7)
C9 0.0167(11) 0.0472(14) 0.0225(10) 0.0104(9) 0.0012(9) 0.0049(10)
C10 0.0244(12) 0.0231(10) 0.0264(10) -0.0057(8) 0.0057(9) 0.0011(9)
C11 0.0198(11) 0.0229(10) 0.0244(10) 0.0050(8) 0.0004(9) -0.0056(8)
N1 0.0141(8) 0.0161(7) 0.0107(6) 0.0011(5) 0.0001(6) 0.0005(6)
N2 0.0121(8) 0.0162(7) 0.0121(7) 0.0018(5) -0.0007(6) 0.0005(6)
O1 0.0249(8) 0.0382(8) 0.0102(6) 0.0012(6) -0.0017(6) 0.0073(7)
O2 0.0140(7) 0.0467(9) 0.0174(7) -0.0034(6) -0.0052(6) 0.0099(7)
Ga1 0.01125(10) 0.01826(10) 0.01166(9) 0.00069(7) -0.00158(8) -0.00032(8)
Br1 0.02069(11) 0.03199(11) 0.01341(8) 0.00505(7) -0.00065(7) -0.00245(9)
Br2 0.01899(10) 0.02267(10) 0.02347(9) -0.00011(7) -0.00149(8) 0.00619(8)
Br3 0.01994(11) 0.02361(10) 0.02265(9) -0.00630(7) 0.00145(8) -0.00615(8)

loop_
_atom_type_symbol
_atom_type_description
_atom_type_scat_dispersion_real
_atom_type_scat_dispersion_imag
_atom_type_scat_source
C C 0.0031 0.0016 'International Tables Vol C Tables 4.2.6.8 and 6.1.1.4'
H H 0.0000 0.0000 'International Tables Vol C Tables 4.2.6.8 and 6.1.1.4'
N N 0.0061 0.0033 'International Tables Vol C Tables 4.2.6.8 and 6.1.1.4'
O O 0.0109 0.0061 'International Tables Vol C Tables 4.2.6.8 and 6.1.1.4'
Ga Ga 0.2310 1.6080 'International Tables Vol C Tables 4.2.6.8 and 6.1.1.4'
Br Br -0.2910 2.4679 'International Tables Vol C Tables 4.2.6.8 and 6.1.1.4'

loop_
_geom_angle_atom_site_label_1
_geom_angle_atom_site_label_2
_geom_angle_atom_site_label_3
_geom_angle
N1 C1 N2 103.15(15)
N1 C1 Ga1 126.32(14)
N2 C1 Ga1 130.49(13)
C3 C2 O1 138.82(19)
C3 C2 N1 107.29(16)
O1 C2 N1 113.86(17)
C2 C3 O2 139.73(17)
C2 C3 N2 106.73(16)
O2 C3 N2 113.54(16)
N1 C4 C6 113.43(15)
N1 C4 C7 109.39(15)
C6 C4 C7 113.18(18)
N1 C4 C5 97.07(15)
C6 C4 C5 111.89(16)
C7 C4 C5 110.77(16)
O1 C5 C4 106.03(15)
N2 C8 C10 114.04(15)
N2 C8 C11 109.23(15)
C10 C8 C11 113.31(16)
N2 C8 C9 98.87(14)
C10 C8 C9 108.37(17)
C11 C8 C9 112.17(17)
O2 C9 C8 108.40(16)
C1 N1 C2 111.46(16)
C1 N1 C4 140.12(16)
C2 N1 C4 108.30(14)
C1 N2 C3 111.38(15)
C1 N2 C8 139.24(15)
C3 N2 C8 109.38(15)
C2 O1 C5 102.85(15)
C3 O2 C9 104.77(14)
C1 Ga1 Br1 117.01(5)
C1 Ga1 Br3 110.00(5)
Br1 Ga1 Br3 108.250(11)
C1 Ga1 Br2 109.71(5)
Br1 Ga1 Br2 102.789(10)
Br3 Ga1 Br2 108.635(11)

loop_
_geom_bond_atom_site_label_1
_geom_bond_atom_site_label_2
_geom_bond_distance
C1 N1 1.365(2)
C1 N2 1.362(2)
C1 Ga1 2.0096(18)
C2 C3 1.331(3)
C2 O1 1.356(2)
C2 N1 1.371(2)
C3 O2 1.356(2)
C3 N2 1.382(2)
C4 N1 1.497(2)
C4 C6 1.501(3)
C4 C7 1.523(3)
C4 C5 1.541(3)
C5 O1 1.462(3)
C8 N2 1.490(2)
C8 C10 1.518(3)
C8 C11 1.521(3)
C8 C9 1.542(3)
C9 O2 1.445(2)
Ga1 Br1 2.3251(3)
Ga1 Br3 2.3314(3)
Ga1 Br2 2.3507(3)
